data_1008955
loop_
_publ_author_name
'Collomb, A'
'Vallet-Regi, M'

_publ_section_title
;
Le zinc dans le ferrite hexagonal de type W: Ba Zn2 Fe16 O27
;
_journal_coden_ASTM MRBUAC
_journal_name_full 'Materials Research Bulletin'
_journal_page_first 753
_journal_page_last 760
_journal_paper_doi 10.1016/0025-5408(87)90028-6
_journal_volume 22
_journal_year 1987
_chemical_formula_analytical 'Ba Zn2 Fe16 O27'
_chemical_formula_structural 'Ba Zn1.73 Fe16.27 O27'
_chemical_formula_sum 'Ba Fe16.27 O27 Zn1.73'
_chemical_name_systematic 'Barium zinc iron oxide (1/1.7/16.3/27)'
_space_group_IT_number 194
_symmetry_cell_setting hexagonal
_symmetry_Int_Tables_number 194
_symmetry_space_group_name_Hall '-P 6c 2c'
_symmetry_space_group_name_H-M 'P 63/m m c'
_cell_angle_alpha 90
_cell_angle_beta 90
_cell_angle_gamma 120
_cell_formula_units_Z 2
_cell_length_a 5.9333(9)
_cell_length_b 5.9333(9)
_cell_length_c 33.116(7)
_cell_volume 1009.6
_refine_ls_R_factor_all 0.029
_cod_database_code 1008955

loop_
_symmetry_equiv_pos_as_xyz
x,y,z
-y,x-y,z
y-x,-x,z
-y,-x,z
y-x,y,z
x,x-y,z
-x,-y,-z
y,y-x,-z
x-y,x,-z
y,x,-z
x-y,-y,-z
-x,y-x,-z
-x,-y,1/2+z
y,y-x,1/2+z
x-y,x,1/2+z
y,x,1/2+z
x-y,-y,1/2+z
-x,y-x,1/2+z
x,y,1/2-z
-y,x-y,1/2-z
y-x,-x,1/2-z
-y,-x,1/2-z
y-x,y,1/2-z
x,x-y,1/2-z

loop_
_atom_site_label
_atom_site_type_symbol
_atom_site_symmetry_multiplicity
_atom_site_Wyckoff_symbol
_atom_site_fract_x
_atom_site_fract_y
_atom_site_fract_z
_atom_site_occupancy
_atom_site_attached_hydrogens
_atom_site_calc_flag
Ba1 Ba2+ 2 b 0. 0. 0.25 1. 0 d
Fe1 Fe3+ 4 f 0.3333 0.6667 -0.2434(8) 0.5 0 d
Fe2 Fe3+ 4 f 0.3333 0.6667 -0.4249(3) 1. 0 d
Fe3 Fe3+ 6 g 0.5 0. 0. 1. 0 d
Fe4 Fe3+ 4 e 0. 0. 0.0571(3) 0.34 0 d
Zn1 Zn2+ 4 e 0. 0. 0.0571(34) 0.66(3) 0 d
Fe5 Fe3+ 4 f 0.3333 0.6667 0.0930(3) 0.79 0 d
Zn2 Zn2+ 4 f 0.3333 0.6667 0.0930(3) 0.21(3) 0 d
Fe6 Fe3+ 4 f 0.3333 0.6667 0.2077(3) 1. 0 d
Fe7 Fe3+ 12 k -0.1644(5) -0.3288 0.1500(1) 1. 0 d
O1 O2- 4 e 0. 0. 0.1124(7) 1. 0 d
O2 O2- 4 f 0.3333 0.6667 0.0363(10) 1. 0 d
O3 O2- 4 f 0.3333 0.6667 -0.3206(10) 1. 0 d
O4 O2- 6 h 0.4833(20) 0.9666 0.25 1. 0 d
O5 O2- 12 k 0.5126(17) 0.0252 0.1098(3) 1. 0 d
O6 O2- 12 k -0.1806(9) -0.3612 0.0352(4) 1. 0 d
O7 O2- 12 k 0.1637(11) 0.3274 0.1789(4) 1. 0 d

loop_
_atom_type_symbol
_atom_type_oxidation_number
Ba2+ 2.000
Fe3+ 3.000
Zn2+ 2.000
O2- -2.000
